data_7036532
loop_
_publ_author_name
'Sch\"adle, Dorothea'
'Meermann-Zimmermann, Melanie'
'Maichle-M\"ossmer, C\"acilia'
'Sch\"adle, Christoph'
'T\"ornroos, Karl W'
'Anwander, Reiner'

_publ_section_title
;
 Rare-earth metal methylidene complexes with Ln3(\m3-CH2)(\m3-Me)(\m2-Me)3
 core structure.
;
_journal_issue 41
_journal_name_full 'Dalton transactions (Cambridge, England : 2003)'
_journal_page_first 18101
_journal_page_last 18110
_journal_paper_doi 10.1039/c5dt02936h
_journal_volume 44
_journal_year 2015
_chemical_formula_sum 'C61 H114 N3 Nd3 O4 Si3'
_chemical_formula_weight 1470.54
_chemical_name_systematic
;
 ?
;
_chemical_properties_physical 'Air-sensitive, Moisture-sensitive'
_space_group_crystal_system monoclinic
_space_group_IT_number 14
_space_group_name_Hall '-P 2ybc'
_space_group_name_H-M_alt 'P 1 21/c 1'
_symmetry_space_group_name_Hall '-P 2ybc'
_symmetry_space_group_name_H-M 'P 1 21/c 1'
_atom_sites_solution_hydrogens geom
_audit_creation_method SHELXL-2013
_audit_update_record
;
2015-09-10 deposited with the CCDC.
2015-09-14 downloaded from the CCDC.
;
_cell_angle_alpha 90
_cell_angle_beta 106.960(2)
_cell_angle_gamma 90
_cell_formula_units_Z 4
_cell_length_a 14.4680(3)
_cell_length_b 25.6711(4)
_cell_length_c 19.6447(4)
_cell_measurement_reflns_used 845
_cell_measurement_temperature 173(2)
_cell_measurement_theta_max 28.59
_cell_measurement_theta_min 2.64
_cell_volume 6978.9(2)
_computing_cell_refinement X-Area
_computing_data_collection X-Area
_computing_data_reduction X-Area
_computing_molecular_graphics 'POV-Ray v. 3.6/ORTEP3'
_computing_publication_material 'SHELXL-97 (Sheldrick, 1997)'
_computing_structure_refinement 'SHELXL-2013 (Sheldrick, 2013)'
_computing_structure_solution 'SHELXS-97 (Sheldrick, 1990)'
_diffrn_ambient_temperature 173(2)
_diffrn_measured_fraction_theta_full 0.998
_diffrn_measured_fraction_theta_max 0.993
_diffrn_measurement_device_type 'STOE IPDS II'
_diffrn_measurement_method 'PHI scans'
_diffrn_radiation_type MoK\a
_diffrn_radiation_wavelength 0.71073
_diffrn_reflns_av_R_equivalents 0.0631
_diffrn_reflns_av_unetI/netI 0.0316
_diffrn_reflns_laue_measured_fraction_full 0.998
_diffrn_reflns_laue_measured_fraction_max 0.993
_diffrn_reflns_limit_h_max 18
_diffrn_reflns_limit_h_min -18
_diffrn_reflns_limit_k_max 32
_diffrn_reflns_limit_k_min -32
_diffrn_reflns_limit_l_max 24
_diffrn_reflns_limit_l_min -24
_diffrn_reflns_number 102330
_diffrn_reflns_point_group_measured_fraction_full 0.998
_diffrn_reflns_point_group_measured_fraction_max 0.993
_diffrn_reflns_theta_full 25.242
_diffrn_reflns_theta_max 26.760
_diffrn_reflns_theta_min 2.842
_diffrn_source 'fine focus sealed tube'
_exptl_absorpt_coefficient_mu 2.292
_exptl_absorpt_correction_T_max 0.8388
_exptl_absorpt_correction_T_min 0.6187
_exptl_absorpt_correction_type numerical
_exptl_absorpt_process_details Palton/Mulabs
_exptl_crystal_colour colourless
_exptl_crystal_density_diffrn 1.400
_exptl_crystal_description block
_exptl_crystal_F_000 3020
_exptl_crystal_size_max 0.350
_exptl_crystal_size_mid 0.200
_exptl_crystal_size_min 0.200
_refine_diff_density_max 0.958
_refine_diff_density_min -1.113
_refine_diff_density_rms 0.088
_refine_ls_extinction_method none
_refine_ls_goodness_of_fit_ref 1.317
_refine_ls_hydrogen_treatment constr
_refine_ls_matrix_type full
_refine_ls_number_parameters 713
_refine_ls_number_reflns 14765
_refine_ls_number_restraints 129
_refine_ls_restrained_S_all 1.314
_refine_ls_R_factor_all 0.0654
_refine_ls_R_factor_gt 0.0570
_refine_ls_shift/su_max 0.002
_refine_ls_shift/su_mean 0.000
_refine_ls_structure_factor_coef Fsqd
_refine_ls_weighting_details 'w=1/[\s^2^(Fo^2^)+(0.0261P)^2^+11.7977P] where P=(Fo^2^+2Fc^2^)/3'
_refine_ls_weighting_scheme calc
_refine_ls_wR_factor_gt 0.0925
_refine_ls_wR_factor_ref 0.0951
_reflns_Friedel_coverage 0.000
_reflns_number_gt 13514
_reflns_number_total 14765
_reflns_threshold_expression 'I > 2\s(I)'
_cod_data_source_file c5dt02936h2.cif
_cod_data_source_block mulds13-2
_cod_depositor_comments 'Adding full bibliography for 7036525--7036534.cif.'
_cod_database_code 7036532
_shelx_space_group_comment
;
The symmetry employed for this shelxl refinement is uniquely defined
by the following loop, which should always be used as a source of
symmetry information in preference to the above space-group names.
They are only intended as comments.
;
_shelx_estimated_absorpt_t_min 0.501
_shelx_estimated_absorpt_t_max 0.657
_shelxl_version_number 2013-3

loop_
_space_group_symop_operation_xyz
'x, y, z'
'-x, y+1/2, -z+1/2'
'-x, -y, -z'
'x, -y-1/2, z-1/2'

loop_
_atom_site_label
_atom_site_type_symbol
_atom_site_fract_x
_atom_site_fract_y
_atom_site_fract_z
_atom_site_U_iso_or_equiv
_atom_site_adp_type
_atom_site_occupancy
_atom_site_site_symmetry_order
_atom_site_calc_flag
_atom_site_refinement_flags_posn
_atom_site_refinement_flags_adp
_atom_site_refinement_flags_occupancy
_atom_site_disorder_assembly
_atom_site_disorder_group
C2 C 0.2997(4) 0.67393(18) 0.2784(2) 0.0355(11) Uani 1 1 d . . . . .
H10J H 0.2629 0.7036 0.2879 0.053 Uiso 1 1 calc R U . . .
H10K H 0.3673 0.6769 0.3074 0.053 Uiso 1 1 calc R U . . .
H10L H 0.2722 0.6415 0.2903 0.053 Uiso 1 1 calc R U . . .
C3 C 0.4667(4) 0.7156(2) 0.1854(3) 0.0396(11) Uani 1 1 d . . . . .
H10G H 0.5134 0.7433 0.2054 0.059 Uiso 1 1 calc R U . . .
H10H H 0.4018 0.7271 0.1846 0.059 Uiso 1 1 calc R U . . .
H10I H 0.4678 0.7079 0.1367 0.059 Uiso 1 1 calc R U . . .
C4 C 0.4473(4) 0.5715(2) 0.3532(3) 0.0457(13) Uani 1 1 d . . . . .
H10A H 0.4340 0.5576 0.3958 0.068 Uiso 1 1 calc R U . . .
H10B H 0.4659 0.6082 0.3609 0.068 Uiso 1 1 calc R U . . .
H10C H 0.5002 0.5517 0.3437 0.068 Uiso 1 1 calc R U . . .
C5 C 0.1588(4) 0.6027(2) 0.1351(3) 0.0513(14) Uani 1 1 d . . . . .
H10D H 0.0947 0.6184 0.1156 0.077 Uiso 1 1 calc R U . . .
H10E H 0.1651 0.5891 0.1828 0.077 Uiso 1 1 calc R U . . .
H10F H 0.1667 0.5742 0.1041 0.077 Uiso 1 1 calc R U . . .
C6 C 0.1158(5) 0.7900(3) 0.2361(3) 0.0555(15) Uani 1 1 d . . . . .
H6A H 0.0494 0.7807 0.2094 0.083 Uiso 1 1 calc R U . . .
H6B H 0.1149 0.8210 0.2651 0.083 Uiso 1 1 calc R U . . .
H6C H 0.1458 0.7610 0.2671 0.083 Uiso 1 1 calc R U . . .
C7 C 0.3080(4) 0.8256(2) 0.2296(3) 0.0554(15) Uani 1 1 d . . . . .
H7A H 0.3397 0.7967 0.2601 0.083 Uiso 1 1 calc R U . . .
H7B H 0.3003 0.8550 0.2593 0.083 Uiso 1 1 calc R U . . .
H7C H 0.3478 0.8364 0.1993 0.083 Uiso 1 1 calc R U . . .
C8 C 0.1296(4) 0.8616(2) 0.1174(3) 0.0511(14) Uani 1 1 d . . . . .
H8A H 0.1795 0.8820 0.1049 0.077 Uiso 1 1 calc R U . . .
H8B H 0.0973 0.8833 0.1446 0.077 Uiso 1 1 calc R U . . .
H8C H 0.0820 0.8494 0.0738 0.077 Uiso 1 1 calc R U . . .
C9 C 0.1499(3) 0.74840(18) 0.0482(3) 0.0337(10) Uani 1 1 d . . . . .
C10 C 0.1958(4) 0.7657(2) -0.0024(3) 0.0383(11) Uani 1 1 d . . . . .
C11 C 0.1519(4) 0.7579(2) -0.0741(3) 0.0480(13) Uani 1 1 d . . . . .
H11 H 0.1840 0.7690 -0.1074 0.058 Uiso 1 1 calc R U . . .
C12 C 0.0626(4) 0.7344(2) -0.0986(3) 0.0516(14) Uani 1 1 d . . . . .
H12 H 0.0340 0.7287 -0.1481 0.062 Uiso 1 1 calc R U . . .
C13 C 0.0154(4) 0.7193(2) -0.0501(3) 0.0446(12) Uani 1 1 d . . . . .
H13 H -0.0465 0.7036 -0.0669 0.054 Uiso 1 1 calc R U . . .
C14 C 0.0553(3) 0.72638(19) 0.0221(3) 0.0367(11) Uani 1 1 d . . . . .
C15 C -0.0057(4) 0.7144(2) 0.0715(3) 0.0418(12) Uani 1 1 d . . . . .
H15 H 0.0387 0.7095 0.1207 0.050 Uiso 1 1 calc R U . . .
C16 C -0.0705(4) 0.7614(2) 0.0719(3) 0.0551(15) Uani 1 1 d . . . . .
H16A H -0.0305 0.7926 0.0854 0.083 Uiso 1 1 calc R U . . .
H16B H -0.1067 0.7554 0.1063 0.083 Uiso 1 1 calc R U . . .
H16C H -0.1157 0.7661 0.0243 0.083 Uiso 1 1 calc R U . . .
C17 C -0.0688(4) 0.6663(2) 0.0518(4) 0.0575(15) Uani 1 1 d . . . . .
H17A H -0.1213 0.6731 0.0082 0.086 Uiso 1 1 calc R U . . .
H17B H -0.0960 0.6577 0.0906 0.086 Uiso 1 1 calc R U . . .
H17C H -0.0298 0.6370 0.0438 0.086 Uiso 1 1 calc R U . . .
C18 C 0.2923(4) 0.7948(2) 0.0205(3) 0.0471(13) Uani 1 1 d . . . . .
H18 H 0.3148 0.7958 0.0736 0.057 Uiso 1 1 calc R U . . .
C19 C 0.2813(5) 0.8505(3) -0.0067(4) 0.0664(18) Uani 1 1 d . . . . .
H19A H 0.3431 0.8688 0.0114 0.100 Uiso 1 1 calc R U . . .
H19B H 0.2319 0.8683 0.0099 0.100 Uiso 1 1 calc R U . . .
H19C H 0.2619 0.8504 -0.0588 0.100 Uiso 1 1 calc R U . . .
C20 C 0.3689(4) 0.7677(3) -0.0050(4) 0.0600(16) Uani 1 1 d . . . . .
H20A H 0.3507 0.7687 -0.0571 0.090 Uiso 1 1 calc R U . . .
H20B H 0.3747 0.7314 0.0110 0.090 Uiso 1 1 calc R U . . .
H20C H 0.4310 0.7854 0.0145 0.090 Uiso 1 1 calc R U . . .
C21 C 0.6544(5) 0.6486(3) 0.0953(3) 0.0593(16) Uani 1 1 d . . . . .
H21A H 0.5910 0.6639 0.0911 0.089 Uiso 1 1 calc R U . . .
H21B H 0.6568 0.6370 0.0484 0.089 Uiso 1 1 calc R U . . .
H21C H 0.7048 0.6747 0.1140 0.089 Uiso 1 1 calc R U . . .
C22 C 0.5896(5) 0.5396(3) 0.1105(3) 0.0651(17) Uani 1 1 d . . . . .
H22A H 0.6112 0.5057 0.1325 0.098 Uiso 1 1 calc R U . . .
H22B H 0.5880 0.5387 0.0603 0.098 Uiso 1 1 calc R U . . .
H22C H 0.5247 0.5471 0.1140 0.098 Uiso 1 1 calc R U . . .
C23 C 0.7999(5) 0.5679(3) 0.1666(4) 0.0692(19) Uani 1 1 d . . . . .
H23A H 0.8465 0.5896 0.2012 0.104 Uiso 1 1 calc R U . . .
H23B H 0.8126 0.5702 0.1203 0.104 Uiso 1 1 calc R U . . .
H23C H 0.8063 0.5317 0.1828 0.104 Uiso 1 1 calc R U . . .
C24 C 0.7235(3) 0.6100(2) 0.3042(3) 0.0376(11) Uani 1 1 d . . . . .
C25 C 0.7794(4) 0.6560(2) 0.3229(3) 0.0454(12) Uani 1 1 d . . . . .
C26 C 0.8426(4) 0.6606(3) 0.3910(3) 0.0558(15) Uani 1 1 d . . . . .
H26 H 0.8806 0.6913 0.4031 0.067 Uiso 1 1 calc R U . . .
C27 C 0.8521(5) 0.6224(3) 0.4417(3) 0.0586(16) Uani 1 1 d . . . . .
H27 H 0.8954 0.6268 0.4881 0.070 Uiso 1 1 calc R U . . .
C28 C 0.7978(4) 0.5779(3) 0.4240(3) 0.0547(15) Uani 1 1 d . . . . .
H28 H 0.8037 0.5516 0.4590 0.066 Uiso 1 1 calc R U . . .
C29 C 0.7346(4) 0.5703(2) 0.3565(3) 0.0433(12) Uani 1 1 d . . . . .
C30 C 0.6820(4) 0.5186(2) 0.3379(3) 0.0500(14) Uani 1 1 d . . . . .
H30 H 0.6167 0.5261 0.3044 0.060 Uiso 1 1 calc R U . . .
C31 C 0.6668(5) 0.4891(3) 0.4013(4) 0.0667(18) Uani 1 1 d . . . . .
H31A H 0.6225 0.4599 0.3841 0.100 Uiso 1 1 calc R U . . .
H31B H 0.6393 0.5127 0.4295 0.100 Uiso 1 1 calc R U . . .
H31C H 0.7290 0.4758 0.4310 0.100 Uiso 1 1 calc R U . . .
C32 C 0.7354(5) 0.4843(2) 0.2989(4) 0.0660(18) Uani 1 1 d . . . . .
H32A H 0.8020 0.4791 0.3287 0.099 Uiso 1 1 calc R U . . .
H32B H 0.7357 0.5011 0.2542 0.099 Uiso 1 1 calc R U . . .
H32C H 0.7029 0.4505 0.2886 0.099 Uiso 1 1 calc R U . . .
C33 C 0.7743(4) 0.6995(2) 0.2700(3) 0.0528(14) Uani 1 1 d . . . . .
H33 H 0.7193 0.6915 0.2268 0.063 Uiso 1 1 calc R U . . .
C34 C 0.7543(5) 0.7520(2) 0.2978(4) 0.0647(17) Uani 1 1 d . . . . .
H34A H 0.6944 0.7502 0.3115 0.097 Uiso 1 1 calc R U . . .
H34B H 0.7474 0.7784 0.2605 0.097 Uiso 1 1 calc R U . . .
H34C H 0.8080 0.7616 0.3393 0.097 Uiso 1 1 calc R U . . .
C35 C 0.8656(6) 0.7027(3) 0.2465(4) 0.083(2) Uani 1 1 d . . . . .
H35A H 0.8609 0.7325 0.2145 0.125 Uiso 1 1 calc R U . . .
H35B H 0.8727 0.6705 0.2216 0.125 Uiso 1 1 calc R U . . .
H35C H 0.9218 0.7071 0.2884 0.125 Uiso 1 1 calc R U . . .
C36 C 0.3093(6) 0.4848(3) 0.0780(4) 0.075(2) Uani 1 1 d . . . . .
H36A H 0.2401 0.4814 0.0534 0.112 Uiso 1 1 calc R U . . .
H36B H 0.3467 0.4720 0.0471 0.112 Uiso 1 1 calc R U . . .
H36C H 0.3249 0.5215 0.0896 0.112 Uiso 1 1 calc R U . . .
C37 C 0.4749(5) 0.4448(3) 0.1978(4) 0.076(2) Uani 1 1 d . . . . .
H37A H 0.4981 0.4798 0.2145 0.114 Uiso 1 1 calc R U . . .
H37B H 0.5030 0.4341 0.1602 0.114 Uiso 1 1 calc R U . . .
H37C H 0.4943 0.4202 0.2375 0.114 Uiso 1 1 calc R U . . .
C38 C 0.3019(7) 0.3766(3) 0.1398(5) 0.085(2) Uani 1 1 d . . . . .
H38A H 0.3576 0.3535 0.1578 0.127 Uiso 1 1 calc R U . . .
H38B H 0.2763 0.3727 0.0881 0.127 Uiso 1 1 calc R U . . .
H38C H 0.2516 0.3674 0.1621 0.127 Uiso 1 1 calc R U . . .
C39 C 0.2345(4) 0.4423(2) 0.2555(3) 0.0469(13) Uani 1 1 d . . . . .
C40 C 0.1333(4) 0.4367(2) 0.2267(4) 0.0623(18) Uani 1 1 d . . . . .
C41 C 0.0823(6) 0.4075(3) 0.2629(6) 0.094(3) Uani 1 1 d . . . . .
H41 H 0.0142 0.4045 0.2434 0.113 Uiso 1 1 calc R U . . .
C42 C 0.1260(7) 0.3832(4) 0.3250(7) 0.116(4) Uani 1 1 d . . . . .
H42 H 0.0891 0.3628 0.3480 0.139 Uiso 1 1 calc R U . . .
C43 C 0.2244(7) 0.3882(3) 0.3549(5) 0.096(3) Uani 1 1 d . . . . .
H43 H 0.2549 0.3717 0.3990 0.115 Uiso 1 1 calc R U . . .
C44 C 0.2797(5) 0.4171(2) 0.3211(4) 0.0606(17) Uani 1 1 d . . . . .
C45 C 0.3884(5) 0.4190(2) 0.3553(4) 0.0595(16) Uani 1 1 d . . . . .
H45 H 0.4157 0.4440 0.3272 0.071 Uiso 1 1 calc R U . . .
C46 C 0.4158(6) 0.4388(3) 0.4321(4) 0.080(2) Uani 1 1 d . . . . .
H46A H 0.3935 0.4139 0.4617 0.120 Uiso 1 1 calc R U . . .
H46B H 0.3853 0.4727 0.4335 0.120 Uiso 1 1 calc R U . . .
H46C H 0.4862 0.4425 0.4502 0.120 Uiso 1 1 calc R U . . .
C47 C 0.4339(6) 0.3661(3) 0.3515(5) 0.080(2) Uani 1 1 d . . . . .
H47A H 0.4066 0.3403 0.3771 0.119 Uiso 1 1 calc R U . . .
H47B H 0.5039 0.3683 0.3733 0.119 Uiso 1 1 calc R U . . .
H47C H 0.4203 0.3555 0.3016 0.119 Uiso 1 1 calc R U . . .
C48 C 0.0792(6) 0.4603(3) 0.1557(5) 0.0909(15) Uani 1 1 d . . . . .
H48 H 0.1256 0.4836 0.1413 0.109 Uiso 1 1 calc R U . . .
C49 C -0.0058(5) 0.4937(3) 0.1583(5) 0.0909(15) Uani 1 1 d . . . . .
H49A H -0.0564 0.4716 0.1669 0.136 Uiso 1 1 calc R U . . .
H49B H -0.0312 0.5120 0.1128 0.136 Uiso 1 1 calc R U . . .
H49C H 0.0152 0.5193 0.1968 0.136 Uiso 1 1 calc R U . . .
C50 C 0.0448(6) 0.4205(3) 0.0974(5) 0.0909(15) Uani 1 1 d . . . . .
H50A H 0.1007 0.4033 0.0885 0.136 Uiso 1 1 calc R U . . .
H50B H 0.0066 0.4378 0.0538 0.136 Uiso 1 1 calc R U . . .
H50C H 0.0048 0.3945 0.1119 0.136 Uiso 1 1 calc R U . . .
C52 C 0.2485(9) 0.6186(6) -0.0972(6) 0.0691(19) Uani 0.661(17) 1 d . U P A 1
H52A H 0.2259 0.5860 -0.1239 0.083 Uiso 0.661(17) 1 calc R U P A 1
H52B H 0.2235 0.6485 -0.1291 0.083 Uiso 0.661(17) 1 calc R U P A 1
C53 C 0.3512(9) 0.6198(6) -0.0735(6) 0.0689(19) Uani 0.661(17) 1 d . U P A 1
H53A H 0.3754 0.6522 -0.0896 0.083 Uiso 0.661(17) 1 calc R U P A 1
H53B H 0.3781 0.5897 -0.0929 0.083 Uiso 0.661(17) 1 calc R U P A 1
C52A C 0.2549(18) 0.5931(12) -0.0872(13) 0.069(2) Uani 0.339(17) 1 d . U P A 2
H52C H 0.2314 0.5567 -0.0939 0.083 Uiso 0.339(17) 1 calc R U P A 2
H52D H 0.2357 0.6110 -0.1339 0.083 Uiso 0.339(17) 1 calc R U P A 2
C53A C 0.3615(17) 0.5944(12) -0.0557(13) 0.069(2) Uani 0.339(17) 1 d . U P A 2
H53C H 0.3879 0.5586 -0.0506 0.083 Uiso 0.339(17) 1 calc R U P A 2
H53D H 0.3915 0.6143 -0.0869 0.083 Uiso 0.339(17) 1 calc R U P A 2
C51 C 0.2135(5) 0.6213(3) -0.0343(3) 0.0617(17) Uani 1 1 d . . . . .
H51A H 0.1605 0.6470 -0.0416 0.074 Uiso 0.661(17) 1 calc R U P A 1
H51B H 0.1896 0.5869 -0.0242 0.074 Uiso 0.661(17) 1 calc R U P A 1
H51C H 0.1753 0.6520 -0.0568 0.074 Uiso 0.339(17) 1 calc R U P A 2
H51D H 0.1713 0.5977 -0.0167 0.074 Uiso 0.339(17) 1 calc R U P A 2
C54 C 0.3812(5) 0.6174(3) 0.0086(4) 0.0622(17) Uani 1 1 d . . . . .
H54A H 0.3954 0.5813 0.0260 0.075 Uiso 0.661(17) 1 calc R U P A 1
H54B H 0.4383 0.6396 0.0299 0.075 Uiso 0.661(17) 1 calc R U P A 1
H54C H 0.4270 0.6464 0.0107 0.075 Uiso 0.339(17) 1 calc R U P A 2
H54D H 0.4131 0.5918 0.0457 0.075 Uiso 0.339(17) 1 calc R U P A 2
C55 C 0.5259(5) 0.7497(2) 0.3685(4) 0.0632(17) Uani 1 1 d D . . . .
H55A H 0.4554 0.7511 0.3617 0.076 Uiso 1 1 calc R U . . .
H55B H 0.5407 0.7705 0.3305 0.076 Uiso 1 1 calc R U . . .
C56 C 0.5797(6) 0.7707(3) 0.4401(3) 0.081(2) Uani 1 1 d D . . . .
H56A H 0.6064 0.8057 0.4361 0.097 Uiso 0.70(4) 1 calc R U P B 1
H56B H 0.5376 0.7727 0.4716 0.097 Uiso 0.70(4) 1 calc R U P B 1
H56C H 0.5335 0.7847 0.4640 0.097 Uiso 0.30(4) 1 calc R U P B 2
H56D H 0.6228 0.7994 0.4347 0.097 Uiso 0.30(4) 1 calc R U P B 2
C57 C 0.6574(8) 0.7323(4) 0.4665(10) 0.0730(18) Uani 0.70(4) 1 d D . P B 1
H57A H 0.6782 0.7312 0.5192 0.088 Uiso 0.70(4) 1 calc R U P B 1
H57B H 0.7139 0.7407 0.4498 0.088 Uiso 0.70(4) 1 calc R U P B 1
C57A C 0.639(3) 0.7275(6) 0.4844(13) 0.0730(18) Uani 0.30(4) 1 d D . P B 2
H57C H 0.7089 0.7352 0.4969 0.088 Uiso 0.30(4) 1 calc R U P B 2
H57D H 0.6206 0.7219 0.5287 0.088 Uiso 0.30(4) 1 calc R U P B 2
C58 C 0.6132(5) 0.6814(3) 0.4362(3) 0.0730(18) Uani 1 1 d D . . . .
H58A H 0.6634 0.6555 0.4347 0.088 Uiso 0.70(4) 1 calc R U P B 1
H58B H 0.5719 0.6669 0.4639 0.088 Uiso 0.70(4) 1 calc R U P B 1
H58C H 0.6731 0.6639 0.4336 0.088 Uiso 0.30(4) 1 calc R U P B 2
H58D H 0.5760 0.6562 0.4560 0.088 Uiso 0.30(4) 1 calc R U P B 2
C59 C 0.0877(5) 0.6023(3) 0.3074(4) 0.0672(18) Uani 1 1 d . . . . .
H59A H 0.0549 0.6089 0.2564 0.081 Uiso 0.70(4) 1 calc R U P B 1
H59B H 0.1048 0.6358 0.3328 0.081 Uiso 0.70(4) 1 calc R U P B 1
H59C H 0.1084 0.6392 0.3093 0.081 Uiso 0.30(4) 1 calc R U P B 2
H59D H 0.0413 0.5958 0.2600 0.081 Uiso 0.30(4) 1 calc R U P B 2
C60 C 0.0233(12) 0.5652(9) 0.3438(9) 0.073(2) Uani 0.512(17) 1 d . U P C 1
H60A H -0.0250 0.5862 0.3586 0.088 Uiso 0.512(17) 1 calc R U P C 1
H60B H -0.0108 0.5380 0.3100 0.088 Uiso 0.512(17) 1 calc R U P C 1
C61 C 0.0920(13) 0.5421(7) 0.4048(10) 0.073(2) Uani 0.512(17) 1 d . U P C 1
H61A H 0.0673 0.5091 0.4188 0.088 Uiso 0.512(17) 1 calc R U P C 1
H61B H 0.1088 0.5662 0.4459 0.088 Uiso 0.512(17) 1 calc R U P C 1
C60A C 0.0421(13) 0.5928(8) 0.3613(10) 0.073(2) Uani 0.488(17) 1 d . U P C 2
H60C H -0.0284 0.5990 0.3437 0.088 Uiso 0.488(17) 1 calc R U P C 2
H60D H 0.0702 0.6146 0.4039 0.088 Uiso 0.488(17) 1 calc R U P C 2
C61A C 0.0658(14) 0.5339(8) 0.3768(12) 0.073(2) Uani 0.488(17) 1 d . U P C 2
H61C H 0.0248 0.5113 0.3391 0.088 Uiso 0.488(17) 1 calc R U P C 2
H61D H 0.0589 0.5233 0.4236 0.088 Uiso 0.488(17) 1 calc R U P C 2
C62 C 0.1757(5) 0.5331(3) 0.3766(4) 0.0693(19) Uani 1 1 d . . . . .
H62A H 0.2367 0.5387 0.4149 0.083 Uiso 0.70(4) 1 calc R U P B 1
H62B H 0.1749 0.4966 0.3601 0.083 Uiso 0.70(4) 1 calc R U P B 1
H62C H 0.2194 0.5463 0.4219 0.083 Uiso 0.30(4) 1 calc R U P B 2
H62D H 0.1964 0.4977 0.3673 0.083 Uiso 0.30(4) 1 calc R U P B 2
N1 N 0.1972(3) 0.75138(15) 0.1220(2) 0.0338(9) Uani 1 1 d . . . . .
N2 N 0.6538(3) 0.60400(17) 0.2374(2) 0.0385(9) Uani 1 1 d . . . . .
N3 N 0.2876(3) 0.47327(15) 0.2206(2) 0.0370(9) Uani 1 1 d . . . . .
Nd1 Nd 0.29137(2) 0.67314(2) 0.14216(2) 0.03352(7) Uani 1 1 d . . . . .
Nd2 Nd 0.51303(2) 0.63106(2) 0.26452(2) 0.03316(7) Uani 1 1 d . . . . .
Nd3 Nd 0.29259(2) 0.56340(2) 0.24458(2) 0.03567(7) Uani 1 1 d . . . . .
O1 O 0.3872(2) 0.60002(13) 0.18749(18) 0.0358(7) Uani 1 1 d . . . . .
O2 O 0.2965(3) 0.63732(16) 0.02386(19) 0.0473(9) Uani 1 1 d . . . . .
O3 O 0.5570(3) 0.69622(15) 0.3660(2) 0.0468(9) Uani 1 1 d . . . . .
O4 O 0.1713(3) 0.56835(15) 0.3176(2) 0.0530(10) Uani 1 1 d . . . . .
Si1 Si 0.18667(10) 0.80418(6) 0.17248(7) 0.0377(3) Uani 1 1 d . . . . .
Si2 Si 0.67478(11) 0.59136(6) 0.15767(8) 0.0441(3) Uani 1 1 d . . . . .
Si3 Si 0.34005(13) 0.44567(6) 0.16173(9) 0.0491(4) Uani 1 1 d . . . . .

loop_
_atom_site_aniso_label
_atom_site_aniso_U_11
_atom_site_aniso_U_22
_atom_site_aniso_U_33
_atom_site_aniso_U_23
_atom_site_aniso_U_13
_atom_site_aniso_U_12
C2 0.055(3) 0.023(2) 0.034(3) -0.0014(19) 0.021(2) 0.004(2)
C3 0.036(3) 0.042(3) 0.042(3) 0.001(2) 0.012(2) -0.001(2)
C4 0.052(3) 0.042(3) 0.043(3) 0.009(2) 0.016(3) 0.002(2)
C5 0.043(3) 0.044(3) 0.061(4) 0.004(3) 0.004(3) 0.001(2)
C6 0.067(4) 0.062(4) 0.046(3) 0.001(3) 0.030(3) 0.015(3)
C7 0.058(4) 0.046(3) 0.056(4) -0.013(3) 0.008(3) 0.005(3)
C8 0.058(3) 0.041(3) 0.055(4) 0.003(3) 0.018(3) 0.010(3)
C9 0.037(3) 0.032(2) 0.032(3) 0.0018(19) 0.011(2) 0.0097(19)
C10 0.041(3) 0.041(3) 0.034(3) 0.004(2) 0.012(2) 0.004(2)
C11 0.051(3) 0.062(4) 0.036(3) 0.006(3) 0.019(2) 0.008(3)
C12 0.048(3) 0.069(4) 0.033(3) -0.002(3) 0.005(2) 0.011(3)
C13 0.032(3) 0.054(3) 0.044(3) -0.005(2) 0.006(2) 0.004(2)
C14 0.035(2) 0.039(3) 0.037(3) 0.002(2) 0.010(2) 0.012(2)
C15 0.035(3) 0.048(3) 0.043(3) 0.002(2) 0.012(2) 0.002(2)
C16 0.050(3) 0.061(4) 0.065(4) 0.006(3) 0.033(3) 0.010(3)
C17 0.046(3) 0.061(4) 0.063(4) 0.006(3) 0.013(3) -0.006(3)
C18 0.051(3) 0.055(3) 0.040(3) 0.005(3) 0.021(3) -0.004(3)
C19 0.076(5) 0.061(4) 0.072(5) -0.001(3) 0.035(4) -0.012(3)
C20 0.048(3) 0.077(5) 0.060(4) 0.007(3) 0.023(3) -0.006(3)
C21 0.063(4) 0.073(4) 0.047(4) 0.013(3) 0.023(3) 0.010(3)
C22 0.077(5) 0.072(4) 0.047(4) -0.006(3) 0.018(3) -0.003(4)
C23 0.059(4) 0.078(5) 0.083(5) 0.008(4) 0.038(4) 0.017(3)
C24 0.030(2) 0.042(3) 0.042(3) 0.005(2) 0.013(2) 0.007(2)
C25 0.040(3) 0.050(3) 0.046(3) 0.000(2) 0.012(2) 0.001(2)
C26 0.052(3) 0.054(4) 0.058(4) -0.007(3) 0.011(3) -0.005(3)
C27 0.052(3) 0.067(4) 0.047(4) -0.003(3) 0.000(3) 0.000(3)
C28 0.056(4) 0.057(4) 0.048(3) 0.010(3) 0.009(3) 0.011(3)
C29 0.044(3) 0.042(3) 0.045(3) 0.005(2) 0.014(2) 0.006(2)
C30 0.047(3) 0.045(3) 0.055(4) 0.009(3) 0.011(3) 0.005(3)
C31 0.070(4) 0.059(4) 0.072(5) 0.027(3) 0.022(4) 0.006(3)
C32 0.078(5) 0.042(3) 0.079(5) 0.005(3) 0.025(4) 0.008(3)
C33 0.057(4) 0.049(3) 0.053(4) 0.002(3) 0.017(3) -0.012(3)
C34 0.069(4) 0.044(4) 0.078(5) 0.002(3) 0.018(4) -0.008(3)
C35 0.093(6) 0.087(6) 0.084(6) -0.002(4) 0.048(5) -0.018(5)
C36 0.100(6) 0.074(5) 0.056(4) -0.003(4) 0.033(4) 0.003(4)
C37 0.063(4) 0.085(5) 0.095(6) 0.002(4) 0.047(4) 0.012(4)
C38 0.115(7) 0.050(4) 0.101(6) -0.022(4) 0.050(5) -0.002(4)
C39 0.048(3) 0.028(3) 0.070(4) -0.002(2) 0.026(3) -0.004(2)
C40 0.047(3) 0.040(3) 0.105(6) -0.009(3) 0.032(4) -0.009(3)
C41 0.053(4) 0.070(5) 0.164(9) 0.019(6) 0.041(5) -0.014(4)
C42 0.093(7) 0.082(6) 0.199(12) 0.047(7) 0.084(8) -0.014(5)
C43 0.096(6) 0.077(5) 0.135(8) 0.052(5) 0.064(6) 0.004(5)
C44 0.063(4) 0.044(3) 0.084(5) 0.016(3) 0.035(4) 0.002(3)
C45 0.064(4) 0.052(4) 0.065(4) 0.021(3) 0.022(3) 0.009(3)
C46 0.113(6) 0.073(5) 0.061(5) 0.022(4) 0.036(4) 0.002(4)
C47 0.076(5) 0.061(4) 0.099(6) 0.019(4) 0.020(4) 0.017(4)
C48 0.060(3) 0.082(3) 0.120(4) -0.033(3) 0.009(3) 0.002(2)
C49 0.060(3) 0.082(3) 0.120(4) -0.033(3) 0.009(3) 0.002(2)
C50 0.060(3) 0.082(3) 0.120(4) -0.033(3) 0.009(3) 0.002(2)
C52 0.076(3) 0.072(3) 0.062(3) -0.004(2) 0.026(2) 0.004(2)
C53 0.076(3) 0.072(3) 0.062(3) -0.004(2) 0.026(2) 0.003(2)
C52A 0.076(3) 0.072(3) 0.063(3) -0.004(2) 0.026(2) 0.003(2)
C53A 0.076(3) 0.072(3) 0.063(3) -0.004(2) 0.026(2) 0.004(2)
C51 0.053(4) 0.076(5) 0.048(4) -0.010(3) 0.001(3) 0.012(3)
C54 0.053(4) 0.070(4) 0.070(4) 0.003(3) 0.027(3) 0.018(3)
C55 0.070(4) 0.048(4) 0.077(5) -0.018(3) 0.028(4) -0.007(3)
C56 0.118(7) 0.070(5) 0.061(5) -0.021(4) 0.034(4) -0.037(5)
C57 0.065(3) 0.101(5) 0.046(3) -0.021(3) 0.007(3) 0.011(3)
C57A 0.065(3) 0.101(5) 0.046(3) -0.021(3) 0.007(3) 0.011(3)
C58 0.065(3) 0.101(5) 0.046(3) -0.021(3) 0.007(3) 0.011(3)
C59 0.053(4) 0.072(5) 0.082(5) -0.006(4) 0.028(4) 0.017(3)
C60 0.069(3) 0.080(3) 0.076(3) -0.001(2) 0.031(2) -0.004(2)
C61 0.070(3) 0.080(3) 0.076(3) -0.001(2) 0.031(2) -0.004(2)
C60A 0.069(3) 0.080(3) 0.076(3) -0.001(2) 0.031(2) -0.004(2)
C61A 0.070(3) 0.080(3) 0.076(3) -0.001(2) 0.031(2) -0.004(2)
C62 0.082(5) 0.061(4) 0.081(5) 0.008(4) 0.049(4) 0.002(4)
N1 0.036(2) 0.037(2) 0.030(2) 0.0023(17) 0.0116(17) 0.0027(17)
N2 0.035(2) 0.040(2) 0.041(2) 0.0052(19) 0.0114(18) 0.0048(18)
N3 0.035(2) 0.030(2) 0.050(3) 0.0011(18) 0.0178(19) -0.0001(17)
Nd1 0.03501(13) 0.03146(13) 0.03355(14) -0.00004(11) 0.00916(10) 0.00381(10)
Nd2 0.03257(13) 0.03314(14) 0.03432(14) 0.00074(11) 0.01059(10) 0.00137(10)
Nd3 0.03496(14) 0.03013(13) 0.04384(16) -0.00009(11) 0.01450(11) 0.00049(11)
O1 0.0350(17) 0.0335(18) 0.0390(19) -0.0009(14) 0.0111(14) 0.0005(14)
O2 0.044(2) 0.059(2) 0.037(2) -0.0015(17) 0.0086(16) 0.0128(18)
O3 0.048(2) 0.046(2) 0.045(2) -0.0057(17) 0.0109(17) 0.0012(17)
O4 0.050(2) 0.050(2) 0.068(3) 0.003(2) 0.030(2) 0.0048(18)
Si1 0.0444(8) 0.0355(7) 0.0351(7) 0.0001(6) 0.0145(6) 0.0074(6)
Si2 0.0421(8) 0.0510(9) 0.0431(8) 0.0040(7) 0.0184(7) 0.0069(7)
Si3 0.0578(10) 0.0376(8) 0.0586(10) -0.0052(7) 0.0273(8) 0.0028(7)

loop_
_atom_type_symbol
_atom_type_description
_atom_type_scat_dispersion_real
_atom_type_scat_dispersion_imag
_atom_type_scat_source
C C 0.0033 0.0016 'International Tables Vol C Tables 4.2.6.8 and 6.1.1.4'
H H 0.0000 0.0000 'International Tables Vol C Tables 4.2.6.8 and 6.1.1.4'
N N 0.0061 0.0033 'International Tables Vol C Tables 4.2.6.8 and 6.1.1.4'
Nd Nd -0.1943 3.0179 'International Tables Vol C Tables 4.2.6.8 and 6.1.1.4'
O O 0.0106 0.0060 'International Tables Vol C Tables 4.2.6.8 and 6.1.1.4'
Si Si 0.0817 0.0704 'International Tables Vol C Tables 4.2.6.8 and 6.1.1.4'

loop_
_geom_angle_atom_site_label_1
_geom_angle_atom_site_label_2
_geom_angle_atom_site_label_3
_geom_angle
Nd1 C2 Nd3 76.91(12)
Nd2 C3 Nd1 84.57(15)
Nd3 C4 Nd2 84.08(15)
Nd1 C5 Nd3 82.43(16)
N1 C9 C10 121.1(4)
N1 C9 C14 121.0(4)
C10 C9 C14 117.9(4)
N1 C9 Nd1 50.9(2)
C10 C9 Nd1 104.9(3)
C14 C9 Nd1 111.9(3)
C11 C10 C9 120.0(5)
C11 C10 C18 118.6(5)
C9 C10 C18 121.4(5)
C12 C11 C10 121.7(5)
C11 C12 C13 118.9(5)
C14 C13 C12 122.1(5)
C13 C14 C9 119.4(5)
C13 C14 C15 118.8(5)
C9 C14 C15 121.6(4)
C17 C15 C14 114.9(5)
C17 C15 C16 108.6(5)
C14 C15 C16 108.3(4)
C20 C18 C19 109.2(5)
C20 C18 C10 111.9(5)
C19 C18 C10 111.3(5)
N2 C24 C25 122.0(5)
N2 C24 C29 119.6(5)
C25 C24 C29 118.3(5)
N2 C24 Nd2 51.3(2)
C25 C24 Nd2 112.4(3)
C29 C24 Nd2 102.2(3)
C26 C25 C24 119.1(5)
C26 C25 C33 119.1(5)
C24 C25 C33 121.8(5)
C27 C26 C25 122.4(6)
C28 C27 C26 118.7(6)
C27 C28 C29 121.9(6)
C28 C29 C24 119.6(5)
C28 C29 C30 119.8(5)
C24 C29 C30 120.5(5)
C32 C30 C29 109.6(5)
C32 C30 C31 109.9(5)
C29 C30 C31 114.7(5)
C25 C33 C34 112.7(5)
C25 C33 C35 112.0(6)
C34 C33 C35 109.6(5)
N3 C39 C40 120.5(6)
N3 C39 C44 121.6(5)
C40 C39 C44 117.8(5)
C41 C40 C39 119.6(7)
C41 C40 C48 118.7(7)
C39 C40 C48 121.7(6)
C42 C41 C40 122.3(8)
C41 C42 C43 119.6(7)
C42 C43 C44 120.8(8)
C43 C44 C39 119.9(7)
C43 C44 C45 118.0(7)
C39 C44 C45 122.0(5)
C44 C45 C47 110.8(6)
C44 C45 C46 112.6(6)
C47 C45 C46 110.7(6)
C50 C48 C49 108.6(6)
C50 C48 C40 113.4(7)
C49 C48 C40 113.8(8)
C53 C52 C51 107.9(9)
C52 C53 C54 106.8(9)
C53A C52A C51 105.7(17)
C54 C53A C52A 108.1(17)
O2 C51 C52 105.4(7)
O2 C51 C52A 105.8(10)
C53A C54 O2 113.0(12)
O2 C54 C53 102.0(6)
O3 C55 C56 107.0(5)
C57 C56 C55 103.0(7)
C55 C56 C57A 109.2(7)
C56 C57 C58 104.5(7)
C58 C57A C56 102.8(8)
O3 C58 C57A 111.4(8)
O3 C58 C57 101.9(8)
C60A C59 O4 110.0(9)
O4 C59 C60 98.5(8)
C61 C60 C59 105.1(13)
C60 C61 C62 101.2(13)
C59 C60A C61A 100.8(14)
C60A C61A C62 100.1(13)
O4 C62 C61 110.3(9)
O4 C62 C61A 100.5(9)
C9 N1 Si1 122.6(3)
C9 N1 Nd1 101.9(3)
Si1 N1 Nd1 135.3(2)
C24 N2 Si2 127.1(3)
C24 N2 Nd2 100.8(3)
Si2 N2 Nd2 131.2(2)
C39 N3 Si3 120.3(3)
C39 N3 Nd3 116.4(3)
Si3 N3 Nd3 123.2(2)
O1 Nd1 N1 167.80(12)
O1 Nd1 O2 83.41(12)
N1 Nd1 O2 108.79(13)
O1 Nd1 C5 79.03(15)
N1 Nd1 C5 101.46(16)
O2 Nd1 C5 85.23(17)
O1 Nd1 C2 76.97(13)
N1 Nd1 C2 90.96(14)
O2 Nd1 C2 158.64(13)
C5 Nd1 C2 82.84(18)
O1 Nd1 C3 78.73(13)
N1 Nd1 C3 98.76(14)
O2 Nd1 C3 99.30(14)
C5 Nd1 C3 156.61(17)
C2 Nd1 C3 85.20(16)
O1 Nd1 C9 164.26(12)
N1 Nd1 C9 27.25(13)
O2 Nd1 C9 82.35(12)
C5 Nd1 C9 93.10(16)
C2 Nd1 C9 115.88(14)
C3 Nd1 C9 110.21(14)
O1 Nd1 Nd3 39.31(8)
N1 Nd1 Nd3 133.28(9)
O2 Nd1 Nd3 104.04(9)
C5 Nd1 Nd3 49.14(13)
C2 Nd1 Nd3 55.00(10)
C3 Nd1 Nd3 107.79(11)
C9 Nd1 Nd3 139.81(9)
O1 Nd1 Nd2 35.68(8)
N1 Nd1 Nd2 136.18(10)
O2 Nd1 Nd2 104.38(8)
C5 Nd1 Nd2 109.17(13)
C2 Nd1 Nd2 63.49(11)
C3 Nd1 Nd2 47.45(11)
C9 Nd1 Nd2 157.06(10)
Nd3 Nd1 Nd2 60.691(7)
O1 Nd2 N2 109.99(14)
O1 Nd2 O3 139.76(12)
N2 Nd2 O3 109.68(14)
O1 Nd2 C3 82.71(14)
N2 Nd2 C3 101.34(15)
O3 Nd2 C3 83.30(15)
O1 Nd2 C4 81.88(15)
N2 Nd2 C4 118.09(16)
O3 Nd2 C4 85.46(15)
C3 Nd2 C4 140.50(16)
O1 Nd2 C24 135.30(13)
N2 Nd2 C24 27.87(14)
O3 Nd2 C24 84.87(13)
C3 Nd2 C24 111.69(15)
C4 Nd2 C24 104.81(15)
O1 Nd2 Nd3 36.20(9)
N2 Nd2 Nd3 129.70(11)
O3 Nd2 Nd3 114.87(9)
C3 Nd2 Nd3 105.77(11)
C4 Nd2 Nd3 47.01(12)
C24 Nd2 Nd3 139.48(10)
O1 Nd2 Nd1 39.53(9)
N2 Nd2 Nd1 127.12(10)
O3 Nd2 Nd1 107.46(9)
C3 Nd2 Nd1 47.98(11)
C4 Nd2 Nd1 100.98(12)
C24 Nd2 Nd1 152.23(10)
Nd3 Nd2 Nd1 58.134(7)
O1 Nd3 N3 107.61(13)
O1 Nd3 O4 152.06(12)
N3 Nd3 O4 100.01(13)
O1 Nd3 C4 82.59(15)
N3 Nd3 C4 102.13(16)
O4 Nd3 C4 95.85(16)
O1 Nd3 C5 80.77(15)
N3 Nd3 C5 103.88(17)
O4 Nd3 C5 88.76(17)
C4 Nd3 C5 152.35(17)
O1 Nd3 C2 73.46(12)
N3 Nd3 C2 178.40(14)
O4 Nd3 C2 79.00(13)
C4 Nd3 C2 76.76(16)
C5 Nd3 C2 77.40(16)
O1 Nd3 Nd1 42.19(8)
N3 Nd3 Nd1 133.49(10)
O4 Nd3 Nd1 113.30(9)
C4 Nd3 Nd1 105.55(12)
C5 Nd3 Nd1 48.43(12)
C2 Nd3 Nd1 48.09(9)
O1 Nd3 Nd2 35.02(9)
N3 Nd3 Nd2 118.42(9)
O4 Nd3 Nd2 130.59(10)
C4 Nd3 Nd2 48.91(12)
C5 Nd3 Nd2 108.95(12)
C2 Nd3 Nd2 61.75(10)
Nd1 Nd3 Nd2 61.175(8)
Nd2 O1 Nd3 108.78(14)
Nd2 O1 Nd1 104.80(13)
Nd3 O1 Nd1 98.50(12)
C54 O2 C51 107.1(4)
C54 O2 Nd1 125.3(3)
C51 O2 Nd1 126.0(3)
C58 O3 C55 108.3(4)
C58 O3 Nd2 121.5(3)
C55 O3 Nd2 129.9(3)
C59 O4 C62 108.9(5)
C59 O4 Nd3 128.8(4)
C62 O4 Nd3 122.3(3)
N1 Si1 C7 110.7(2)
N1 Si1 C6 113.1(3)
C7 Si1 C6 105.0(3)
N1 Si1 C8 112.8(2)
C7 Si1 C8 107.1(3)
C6 Si1 C8 107.7(3)
N2 Si2 C23 113.7(3)
N2 Si2 C22 108.8(3)
C23 Si2 C22 107.4(3)
N2 Si2 C21 114.3(3)
C23 Si2 C21 106.0(3)
C22 Si2 C21 106.2(3)
N3 Si3 C36 109.5(3)
N3 Si3 C38 112.9(3)
C36 Si3 C38 109.2(4)
N3 Si3 C37 111.6(3)
C36 Si3 C37 107.1(4)
C38 Si3 C37 106.4(4)

loop_
_geom_bond_atom_site_label_1
_geom_bond_atom_site_label_2
_geom_bond_distance
C2 Nd1 2.643(5)
C2 Nd3 2.909(5)
C3 Nd2 2.641(5)
C3 Nd1 2.663(5)
C4 Nd3 2.612(6)
C4 Nd2 2.691(5)
C5 Nd1 2.611(6)
C5 Nd3 2.639(6)
C6 Si1 1.870(6)
C7 Si1 1.870(6)
C8 Si1 1.871(6)
C9 N1 1.413(6)
C9 C10 1.418(7)
C9 C14 1.431(7)
C9 Nd1 3.020(5)
C10 C11 1.381(7)
C10 C18 1.530(7)
C11 C12 1.379(8)
C12 C13 1.381(8)
C13 C14 1.378(7)
C14 C15 1.520(7)
C15 C17 1.516(8)
C15 C16 1.530(7)
C18 C20 1.513(8)
C18 C19 1.517(9)
C21 Si2 1.880(6)
C22 Si2 1.865(7)
C23 Si2 1.867(6)
C24 N2 1.411(7)
C24 C25 1.419(7)
C24 C29 1.422(7)
C24 Nd2 2.965(5)
C25 C26 1.388(8)
C25 C33 1.512(8)
C26 C27 1.376(9)
C27 C28 1.372(9)
C28 C29 1.387(8)
C29 C30 1.522(8)
C30 C32 1.519(8)
C30 C31 1.526(8)
C33 C34 1.515(9)
C33 C35 1.523(9)
C36 Si3 1.867(7)
C37 Si3 1.872(7)
C38 Si3 1.869(7)
C39 N3 1.415(6)
C39 C40 1.415(8)
C39 C44 1.418(9)
C40 C41 1.385(10)
C40 C48 1.513(12)
C41 C42 1.354(13)
C42 C43 1.378(13)
C43 C44 1.394(9)
C44 C45 1.521(9)
C45 C47 1.522(9)
C45 C46 1.529(10)
C48 C50 1.507(11)
C48 C49 1.512(10)
C52 C53 1.421(16)
C52 C51 1.468(13)
C53 C54 1.544(14)
C52A C53A 1.49(3)
C52A C51 1.52(2)
C53A C54 1.35(2)
C51 O2 1.454(7)
C54 O2 1.438(7)
C55 O3 1.451(7)
C55 C56 1.494(7)
C56 C57 1.471(8)
C56 C57A 1.512(10)
C57 C58 1.501(8)
C57A C58 1.494(10)
C58 O3 1.432(8)
C59 C60A 1.422(16)
C59 O4 1.457(7)
C59 C60 1.634(18)
C60 C61 1.44(3)
C61 C62 1.490(17)
C60A C61A 1.56(3)
C61A C62 1.592(19)
C62 O4 1.457(8)
N1 Si1 1.712(4)
N1 Nd1 2.394(4)
N2 Si2 1.711(4)
N2 Nd2 2.356(4)
N3 Si3 1.711(4)
N3 Nd3 2.358(4)
Nd1 O1 2.349(3)
Nd1 O2 2.520(4)
Nd1 Nd3 3.4590(4)
Nd1 Nd2 3.5682(4)
Nd2 O1 2.153(3)
Nd2 O3 2.538(4)
Nd2 Nd3 3.5514(4)
Nd3 O1 2.216(3)
Nd3 O4 2.574(4)
